data_7237310
loop_
_publ_author_name
'Hierlinger, Claus'
'Trzop, Elzbieta'
'Toupet, Lo\"ic'
'\'Avila, Jorge'
'La-Placa, Maria-Grazia'
'Bolink, Henk J.'
'Guerchais, V\'eronique'
'Zysman-Colman, Eli'

_publ_section_title
;
 Impact of the use of sterically congested Ir(iii) complexes on the
 performance of light-emitting electrochemical cells
;
_journal_issue 24
_journal_name_full 'Journal of Materials Chemistry C'
_journal_page_first 6385
_journal_paper_doi 10.1039/C8TC01130C
_journal_volume 6
_journal_year 2018
_chemical_formula_sum 'C60 H82 F6 Ir N4 O P'
_chemical_formula_weight 1212.46
_space_group_crystal_system monoclinic
_space_group_IT_number 4
_space_group_name_Hall 'P 2yb'
_space_group_name_H-M_alt 'P 1 21 1'
_atom_sites_solution_hydrogens geom
_audit_block_doi 10.5517/cc13w505
_audit_creation_method SHELXL-2014/6
_audit_update_record
;
2014-12-12 deposited with the CCDC.
2018-04-04 downloaded from the CCDC.
;
_cell_angle_alpha 90
_cell_angle_beta 108.5330(10)
_cell_angle_gamma 90
_cell_formula_units_Z 2
_cell_length_a 10.71010(10)
_cell_length_b 20.1747(2)
_cell_length_c 14.31870(10)
_cell_measurement_reflns_used 19385
_cell_measurement_temperature 140(2)
_cell_measurement_theta_max 70.5440
_cell_measurement_theta_min 4.3560
_cell_volume 2933.44(5)
_computing_cell_refinement
;
CrysAlisPro, Agilent Technologies,
Version 1.171.37.34 (release 22-05-2014 CrysAlis171 .NET)
(compiled May 22 2014,16:03:01)
;
_computing_data_collection
;
CrysAlisPro, Agilent Technologies,
Version 1.171.37.34 (release 22-05-2014 CrysAlis171 .NET)
(compiled May 22 2014,16:03:01)
;
_computing_data_reduction
;
CrysAlisPro, Agilent Technologies,
Version 1.171.37.34 (release 22-05-2014 CrysAlis171 .NET)
(compiled May 22 2014,16:03:01)
;
_computing_molecular_graphics 'MERCURY 3.3(CCDC, 2014)'
_computing_publication_material 'WINGX (L.J. Farrugia, 2012)'
_computing_structure_refinement 'SHELXL-2014/6 (Sheldrick, 2014)'
_computing_structure_solution 'SIR-97_(Altomare & al., 1999)'
_diffrn_ambient_temperature 140(2)
_diffrn_detector 'CCD plate'
_diffrn_detector_area_resol_mean 8.0662
_diffrn_detector_type EosS2
_diffrn_measured_fraction_theta_full 1.000
_diffrn_measured_fraction_theta_max 0.998
_diffrn_measurement_device 'four-circle diffractometer'
_diffrn_measurement_device_type 'SuperNova, Single source at offset, EosS2'
_diffrn_radiation_monochromator mirror
_diffrn_radiation_probe x-ray
_diffrn_radiation_type 'Cu K\a'
_diffrn_radiation_wavelength 1.54184
_diffrn_reflns_av_R_equivalents 0.0507
_diffrn_reflns_av_unetI/netI 0.0525
_diffrn_reflns_Laue_measured_fraction_full 1.000
_diffrn_reflns_Laue_measured_fraction_max 0.998
_diffrn_reflns_limit_h_max 13
_diffrn_reflns_limit_h_min -8
_diffrn_reflns_limit_k_max 24
_diffrn_reflns_limit_k_min -24
_diffrn_reflns_limit_l_max 17
_diffrn_reflns_limit_l_min -17
_diffrn_reflns_number 34539
_diffrn_reflns_point_group_measured_fraction_full 0.969
_diffrn_reflns_point_group_measured_fraction_max 0.964
_diffrn_reflns_theta_full 67.684
_diffrn_reflns_theta_max 70.685
_diffrn_reflns_theta_min 3.925
_diffrn_source 'sealed X-ray tube'
_diffrn_source_type 'SuperNova (Cu) X-ray Source'
_exptl_absorpt_coefficient_mu 5.162
_exptl_absorpt_correction_T_max 0.835
_exptl_absorpt_correction_T_min 0.495
_exptl_absorpt_correction_type gaussian
_exptl_absorpt_process_details
;
CrysAlisPro, Agilent Technologies,
Version 1.171.37.35 (release 13-08-2014 CrysAlis171 .NET)
(compiled Aug 13 2014,18:06:01)
Numerical absorption correction based on gaussian integration over
a multifaceted crystal model
Empirical absorption correction using spherical harmonics,
 implemented in SCALE3 ABSPACK scaling algorithm.
;
_exptl_crystal_colour yellow
_exptl_crystal_density_diffrn 1.373
_exptl_crystal_description prism
_exptl_crystal_F_000 1248
_exptl_crystal_size_max 0.225
_exptl_crystal_size_mid 0.052
_exptl_crystal_size_min 0.038
_refine_diff_density_max 1.302
_refine_diff_density_min -1.281
_refine_diff_density_rms 0.195
_refine_ls_abs_structure_details
;
 Flack x determined using 4479 quotients [(I+)-(I-)]/[(I+)+(I-)]
 (Parsons, Flack and Wagner, Acta Cryst. B69 (2013) 249-259).
;
_refine_ls_abs_structure_Flack -0.005(5)
_refine_ls_extinction_coef 0.00181(14)
_refine_ls_extinction_expression Fc^*^=kFc[1+0.001xFc^2^\l^3^/sin(2\q)]^-1/4^
_refine_ls_extinction_method SHELXL
_refine_ls_goodness_of_fit_ref 0.881
_refine_ls_hydrogen_treatment constr
_refine_ls_matrix_type full
_refine_ls_number_parameters 655
_refine_ls_number_reflns 10848
_refine_ls_number_restraints 1
_refine_ls_restrained_S_all 0.881
_refine_ls_R_factor_all 0.0426
_refine_ls_R_factor_gt 0.0391
_refine_ls_shift/su_max 0.001
_refine_ls_shift/su_mean 0.000
_refine_ls_structure_factor_coef Fsqd
_refine_ls_weighting_details 'w=1/[\s^2^(Fo^2^)+(0.0829P)^2^+3.6545P] where P=(Fo^2^+2Fc^2^)/3'
_refine_ls_weighting_scheme calc
_refine_ls_wR_factor_gt 0.1007
_refine_ls_wR_factor_ref 0.1087
_reflns_Friedel_coverage 0.876
_reflns_Friedel_fraction_full 0.937
_reflns_Friedel_fraction_max 0.929
_reflns_number_gt 10244
_reflns_number_total 10848
_reflns_threshold_expression 'I > 2\s(I)'
_cod_data_source_file c8tc01130c2.cif
_cod_data_source_block shelx_CCDC2
_cod_original_sg_symbol_H-M 'P 21'
_cod_database_code 7237310
_shelx_space_group_comment
;
The symmetry employed for this shelxl refinement is uniquely defined
by the following loop, which should always be used as a source of
symmetry information in preference to the above space-group names.
They are only intended as comments.
;
_shelxl_version_number 2014/6

loop_
_space_group_symop_operation_xyz
'x, y, z'
'-x, y+1/2, -z'

loop_
_atom_site_label
_atom_site_type_symbol
_atom_site_fract_x
_atom_site_fract_y
_atom_site_fract_z
_atom_site_U_iso_or_equiv
_atom_site_adp_type
_atom_site_occupancy
_atom_site_site_symmetry_order
_atom_site_calc_flag
_atom_site_refinement_flags_posn
_atom_site_refinement_flags_adp
_atom_site_refinement_flags_occupancy
_atom_site_disorder_assembly
_atom_site_disorder_group
P1 P 0.6973(2) 0.41357(14) 0.89955(18) 0.0432(5) Uani 1 1 d . . . . .
F1 F 0.7327(7) 0.4641(4) 0.8268(5) 0.0664(17) Uani 1 1 d . . . . .
F2 F 0.6660(7) 0.3632(4) 0.9744(6) 0.072(2) Uani 1 1 d . . . . .
F3 F 0.5811(6) 0.4608(4) 0.9047(6) 0.0672(19) Uani 1 1 d . . . . .
F4 F 0.8148(6) 0.3652(3) 0.8955(5) 0.0549(15) Uani 1 1 d . . . . .
F5 F 0.7986(6) 0.4529(4) 0.9895(5) 0.0567(15) Uani 1 1 d . . . . .
F6 F 0.6002(7) 0.3758(4) 0.8082(6) 0.071(2) Uani 1 1 d . . . . .
Ir1 Ir 1.02970(2) 0.65649(3) 0.86850(2) 0.02761(12) Uani 1 1 d . . . . .
N1 N 0.8907(6) 0.6393(3) 0.9454(5) 0.0315(18) Uani 1 1 d . . . . .
N2 N 1.1389(6) 0.6778(4) 1.0188(4) 0.0334(16) Uani 1 1 d . . . . .
N3 N 0.9621(6) 0.7518(4) 0.8338(5) 0.0314(14) Uani 1 1 d . . . . .
N4 N 1.0951(6) 0.5599(4) 0.8785(5) 0.0310(14) Uani 1 1 d . . . . .
C1 C 0.7639(8) 0.6212(5) 0.9020(7) 0.0386(19) Uani 1 1 d . . . . .
H1 H 0.7300 0.6192 0.8321 0.046 Uiso 1 1 calc R U . . .
C2 C 0.6826(9) 0.6057(5) 0.9565(7) 0.041(2) Uani 1 1 d . . . . .
H2 H 0.5934 0.5943 0.9236 0.049 Uiso 1 1 calc R U . . .
C3 C 0.7289(9) 0.6065(5) 1.0579(7) 0.041(2) Uani 1 1 d . . . . .
C4 C 0.8590(9) 0.6257(5) 1.1012(7) 0.042(2) Uani 1 1 d . . . . .
H4 H 0.8947 0.6270 1.1710 0.051 Uiso 1 1 calc R U . . .
C5 C 0.9385(8) 0.6431(4) 1.0448(6) 0.032(2) Uani 1 1 d . . . . .
C6 C 1.0759(7) 0.6667(5) 1.0854(5) 0.034(2) Uani 1 1 d . . . . .
C7 C 1.1369(9) 0.6802(5) 1.1842(6) 0.039(2) Uani 1 1 d . . . . .
H7 H 1.0914 0.6712 1.2299 0.047 Uiso 1 1 calc R U . . .
C8 C 1.2638(9) 0.7068(5) 1.2182(6) 0.042(2) Uani 1 1 d . . . . .
C9 C 1.3252(9) 0.7192(5) 1.1475(6) 0.042(2) Uani 1 1 d . . . . .
H9 H 1.4110 0.7378 1.1661 0.050 Uiso 1 1 calc R U . . .
C10 C 1.2595(8) 0.7039(5) 1.0495(6) 0.0356(18) Uani 1 1 d . . . . .
H10 H 1.3025 0.7125 1.0021 0.043 Uiso 1 1 calc R U . . .
C11 C 0.6430(10) 0.5871(5) 1.1203(8) 0.045(2) Uani 1 1 d . . . . .
C12 C 0.5011(11) 0.5740(6) 1.0583(10) 0.059(3) Uani 1 1 d . . . . .
H12A H 0.4987 0.5389 1.0104 0.089 Uiso 1 1 calc R U . . .
H12B H 0.4505 0.5601 1.1012 0.089 Uiso 1 1 calc R U . . .
H12C H 0.4627 0.6146 1.0234 0.089 Uiso 1 1 calc R U . . .
C13 C 0.6996(17) 0.5227(7) 1.1773(11) 0.078(5) Uani 1 1 d . . . . .
H13A H 0.6989 0.4872 1.1303 0.118 Uiso 1 1 calc R U . . .
H13B H 0.7903 0.5306 1.2195 0.118 Uiso 1 1 calc R U . . .
H13C H 0.6456 0.5095 1.2180 0.118 Uiso 1 1 calc R U . . .
C14 C 0.6448(11) 0.6418(6) 1.1942(9) 0.060(4) Uani 1 1 d . . . . .
H14A H 0.5892 0.6288 1.2339 0.089 Uiso 1 1 calc R U . . .
H14B H 0.7353 0.6487 1.2374 0.089 Uiso 1 1 calc R U . . .
H14C H 0.6110 0.6829 1.1589 0.089 Uiso 1 1 calc R U . . .
C15 C 1.3279(10) 0.7235(5) 1.3279(6) 0.047(2) Uani 1 1 d . . . . .
C16 C 1.3286(11) 0.6620(8) 1.3884(6) 0.059(3) Uani 1 1 d . . . . .
H16A H 1.2383 0.6456 1.3742 0.089 Uiso 1 1 calc R U . . .
H16B H 1.3827 0.6277 1.3716 0.089 Uiso 1 1 calc R U . . .
H16C H 1.3651 0.6727 1.4586 0.089 Uiso 1 1 calc R U . . .
C17 C 1.2428(15) 0.7776(7) 1.3542(8) 0.071(4) Uani 1 1 d . . . . .
H17A H 1.1525 0.7614 1.3399 0.107 Uiso 1 1 calc R U . . .
H17B H 1.2793 0.7884 1.4244 0.107 Uiso 1 1 calc R U . . .
H17C H 1.2427 0.8175 1.3150 0.107 Uiso 1 1 calc R U . . .
C18 C 1.4681(12) 0.7488(6) 1.3501(7) 0.056(3) Uani 1 1 d . . . . .
H18A H 1.4679 0.7887 1.3109 0.084 Uiso 1 1 calc R U . . .
H18B H 1.5045 0.7595 1.4203 0.084 Uiso 1 1 calc R U . . .
H18C H 1.5222 0.7145 1.3333 0.084 Uiso 1 1 calc R U . . .
C19 C 1.0047(10) 0.8057(6) 0.8897(8) 0.038(2) Uani 1 1 d . . . . .
H19 H 1.0673 0.8002 0.9533 0.046 Uiso 1 1 calc R U . . .
C20 C 0.9615(8) 0.8680(4) 0.8590(6) 0.0358(18) Uani 1 1 d . . . . .
H20 H 0.9953 0.9047 0.9009 0.043 Uiso 1 1 calc R U . . .
C21 C 0.8676(8) 0.8787(4) 0.7660(6) 0.0374(18) Uani 1 1 d . . . . .
C22 C 0.8258(8) 0.8221(5) 0.7095(6) 0.0353(17) Uani 1 1 d . . . . .
H22 H 0.7635 0.8264 0.6456 0.042 Uiso 1 1 calc R U . . .
C23 C 0.8713(7) 0.7599(4) 0.7427(6) 0.0309(16) Uani 1 1 d . . . . .
C24 C 0.8338(8) 0.6986(5) 0.6875(6) 0.0300(16) Uani 1 1 d . . . . .
C25 C 0.7356(9) 0.6939(5) 0.5967(7) 0.040(2) Uani 1 1 d . . . . .
H25 H 0.6909 0.7326 0.5656 0.048 Uiso 1 1 calc R U . . .
C26 C 0.7030(10) 0.6321(5) 0.5512(7) 0.043(2) Uani 1 1 d . . . . .
H26 H 0.6362 0.6296 0.4890 0.052 Uiso 1 1 calc R U . . .
C27 C 0.7657(10) 0.5742(5) 0.5946(7) 0.043(2) Uani 1 1 d . . . . .
C28 C 0.8658(9) 0.5796(5) 0.6846(6) 0.0367(18) Uani 1 1 d . . . . .
H28 H 0.9121 0.5409 0.7145 0.044 Uiso 1 1 calc R U . . .
C29 C 0.8994(8) 0.6406(5) 0.7318(6) 0.038(3) Uani 1 1 d . . . . .
C30 C 0.8206(11) 0.9488(5) 0.7321(9) 0.055(3) Uani 1 1 d . . . . .
C31 C 0.9366(16) 0.9919(7) 0.7403(12) 0.092(6) Uani 1 1 d . . . . .
H31A H 0.9972 0.9905 0.8079 0.137 Uiso 1 1 calc R U . . .
H31B H 0.9819 0.9761 0.6949 0.137 Uiso 1 1 calc R U . . .
H31C H 0.9070 1.0376 0.7234 0.137 Uiso 1 1 calc R U . . .
C32 C 0.7466(19) 0.9762(7) 0.8013(15) 0.096(6) Uani 1 1 d . . . . .
H32A H 0.8066 0.9771 0.8692 0.144 Uiso 1 1 calc R U . . .
H32B H 0.7154 1.0212 0.7808 0.144 Uiso 1 1 calc R U . . .
H32C H 0.6713 0.9476 0.7976 0.144 Uiso 1 1 calc R U . . .
C33 C 0.7241(18) 0.9488(7) 0.6306(13) 0.113(8) Uani 1 1 d . . . . .
H33A H 0.6959 0.9943 0.6111 0.170 Uiso 1 1 calc R U . . .
H33B H 0.7656 0.9301 0.5846 0.170 Uiso 1 1 calc R U . . .
H33C H 0.6474 0.9219 0.6295 0.170 Uiso 1 1 calc R U . . .
C34 C 0.7260(14) 0.5068(6) 0.5453(8) 0.064(4) Uani 1 1 d . . . . .
C35 C 0.690(2) 0.5115(7) 0.4350(9) 0.092(6) Uani 1 1 d . . . . .
H35A H 0.6654 0.4676 0.4058 0.138 Uiso 1 1 calc R U . . .
H35B H 0.6162 0.5421 0.4097 0.138 Uiso 1 1 calc R U . . .
H35C H 0.7662 0.5280 0.4176 0.138 Uiso 1 1 calc R U . . .
C36 C 0.600(2) 0.4863(10) 0.5665(12) 0.113(8) Uani 1 1 d . . . . .
H36A H 0.6180 0.4825 0.6378 0.169 Uiso 1 1 calc R U . . .
H36B H 0.5316 0.5198 0.5400 0.169 Uiso 1 1 calc R U . . .
H36C H 0.5696 0.4434 0.5353 0.169 Uiso 1 1 calc R U . . .
C37 C 0.8231(19) 0.4540(7) 0.5879(12) 0.097(6) Uani 1 1 d . . . . .
H37A H 0.8427 0.4532 0.6595 0.145 Uiso 1 1 calc R U . . .
H37B H 0.7869 0.4111 0.5602 0.145 Uiso 1 1 calc R U . . .
H37C H 0.9042 0.4629 0.5722 0.145 Uiso 1 1 calc R U . . .
C38 C 1.0409(10) 0.5085(5) 0.9120(7) 0.034(2) Uani 1 1 d . . . . .
H38 H 0.9761 0.5175 0.9427 0.041 Uiso 1 1 calc R U . . .
C39 C 1.0753(8) 0.4444(5) 0.9038(7) 0.0393(19) Uani 1 1 d . . . . .
H39 H 1.0347 0.4097 0.9285 0.047 Uiso 1 1 calc R U . . .
C40 C 1.1713(8) 0.4296(5) 0.8586(8) 0.042(2) Uani 1 1 d . . . . .
C41 C 1.2279(8) 0.4833(5) 0.8265(8) 0.043(2) Uani 1 1 d . . . . .
H41 H 1.2951 0.4754 0.7977 0.052 Uiso 1 1 calc R U . . .
C42 C 1.1896(7) 0.5475(5) 0.8352(6) 0.0334(17) Uani 1 1 d . . . . .
C43 C 1.2415(10) 0.6057(6) 0.8024(8) 0.038(2) Uani 1 1 d . . . . .
C44 C 1.3445(11) 0.6062(6) 0.7631(10) 0.046(3) Uani 1 1 d . . . . .
H44 H 1.3819 0.5654 0.7524 0.055 Uiso 1 1 calc R U . . .
C45 C 1.3935(8) 0.6643(7) 0.7395(7) 0.051(3) Uani 1 1 d . . . . .
H45 H 1.4637 0.6631 0.7124 0.061 Uiso 1 1 calc R U . . .
C46 C 1.3421(12) 0.7245(6) 0.7547(8) 0.045(3) Uani 1 1 d . . . . .
C47 C 1.2309(11) 0.7237(6) 0.7874(7) 0.038(2) Uani 1 1 d . . . . .
H47 H 1.1897 0.7646 0.7925 0.046 Uiso 1 1 calc R U . . .
C48 C 1.1803(7) 0.6669(5) 0.8118(5) 0.031(2) Uani 1 1 d . . . . .
C49 C 1.2092(10) 0.3575(5) 0.8454(11) 0.057(3) Uani 1 1 d . . . . .
C50 C 1.092(2) 0.3155(10) 0.819(3) 0.24(2) Uani 1 1 d . . . . .
H50A H 1.0254 0.3336 0.7612 0.354 Uiso 1 1 calc R U . . .
H50B H 1.1156 0.2705 0.8052 0.354 Uiso 1 1 calc R U . . .
H50C H 1.0566 0.3141 0.8747 0.354 Uiso 1 1 calc R U . . .
C51 C 1.322(3) 0.3404(9) 0.9298(18) 0.174(15) Uani 1 1 d . . . . .
H51A H 1.3917 0.3733 0.9373 0.261 Uiso 1 1 calc R U . . .
H51B H 1.2953 0.3400 0.9893 0.261 Uiso 1 1 calc R U . . .
H51C H 1.3543 0.2964 0.9198 0.261 Uiso 1 1 calc R U . . .
C52 C 1.262(2) 0.3511(9) 0.7593(15) 0.109(7) Uani 1 1 d . . . . .
H52A H 1.1919 0.3618 0.6980 0.164 Uiso 1 1 calc R U . . .
H52B H 1.3357 0.3817 0.7682 0.164 Uiso 1 1 calc R U . . .
H52C H 1.2919 0.3055 0.7560 0.164 Uiso 1 1 calc R U . . .
C53 C 1.4051(15) 0.7887(6) 0.7372(10) 0.065(4) Uani 1 1 d . . . . .
C54 C 1.5568(18) 0.7859(8) 0.8096(12) 0.094(6) Uani 1 1 d . . . . .
H54A H 1.6000 0.7464 0.7945 0.141 Uiso 1 1 calc R U . . .
H54B H 1.6037 0.8256 0.7996 0.141 Uiso 1 1 calc R U . . .
H54C H 1.5580 0.7841 0.8783 0.141 Uiso 1 1 calc R U . . .
C55 C 1.4196(19) 0.7919(8) 0.6387(10) 0.083(5) Uani 1 1 d . . . . .
H55A H 1.4515 0.7491 0.6230 0.125 Uiso 1 1 calc R U . . .
H55B H 1.3341 0.8020 0.5899 0.125 Uiso 1 1 calc R U . . .
H55C H 1.4829 0.8267 0.6375 0.125 Uiso 1 1 calc R U . . .
C56 C 1.358(2) 0.8499(7) 0.7702(16) 0.114(8) Uani 1 1 d . . . . .
H56A H 1.3511 0.8432 0.8363 0.171 Uiso 1 1 calc R U . . .
H56B H 1.4196 0.8860 0.7720 0.171 Uiso 1 1 calc R U . . .
H56C H 1.2709 0.8613 0.7244 0.171 Uiso 1 1 calc R U . . .
O1A O 0.9529(11) 0.6677(7) 1.4114(8) 0.032(3) Uiso 0.568(15) 1 d . . P A 1
C62A C 1.044(2) 0.5871(12) 1.4765(19) 0.057(5) Uiso 0.568(15) 1 d . . P A 1
H62A H 1.0862 0.5606 1.4376 0.085 Uiso 0.568(15) 1 calc R U P A 1
H62B H 1.1105 0.6018 1.5373 0.085 Uiso 0.568(15) 1 calc R U P A 1
H62C H 0.9775 0.5602 1.4928 0.085 Uiso 0.568(15) 1 calc R U P A 1
C61A C 0.9861(18) 0.6400(10) 1.4241(11) 0.019(3) Uiso 0.568(15) 1 d . . P A 1
H61A H 1.0648 0.6551 1.4081 0.023 Uiso 0.568(15) 1 calc R U P A 1
H61B H 0.9358 0.6148 1.3648 0.023 Uiso 0.568(15) 1 calc R U P A 1
C63A C 0.970(3) 0.7440(14) 1.472(2) 0.070(6) Uiso 0.568(15) 1 d . . P A 1
H63A H 0.9714 0.7747 1.4179 0.083 Uiso 0.568(15) 1 calc R U P A 1
H63B H 0.8811 0.7497 1.4778 0.083 Uiso 0.568(15) 1 calc R U P A 1
C64A C 1.0091(16) 0.7614(11) 1.5134(14) 0.028(4) Uiso 0.568(15) 1 d . . P A 1
H64A H 0.9742 0.8064 1.5130 0.042 Uiso 0.568(15) 1 calc R U P A 1
H64B H 1.0076 0.7383 1.5731 0.042 Uiso 0.568(15) 1 calc R U P A 1
H64C H 1.0999 0.7638 1.5120 0.042 Uiso 0.568(15) 1 calc R U P A 1
O1B O 1.0390(15) 0.6732(7) 1.5331(12) 0.047(4) Uiso 0.432(15) 1 d . . P A 2
C61B C 1.018(2) 0.6157(13) 1.4391(15) 0.021(4) Uiso 0.432(15) 1 d . . P A 2
H61C H 0.9252 0.6024 1.4069 0.025 Uiso 0.432(15) 1 calc R U P A 2
H61D H 1.0606 0.6284 1.3897 0.025 Uiso 0.432(15) 1 calc R U P A 2
C63B C 0.978(2) 0.7037(13) 1.4365(17) 0.038(5) Uiso 0.432(15) 1 d . . P A 2
H63C H 0.8849 0.6920 1.4031 0.045 Uiso 0.432(15) 1 calc R U P A 2
H63D H 1.0317 0.7029 1.3914 0.045 Uiso 0.432(15) 1 calc R U P A 2
C62B C 1.1038(18) 0.5621(9) 1.5219(14) 0.030(4) Uiso 0.432(15) 1 d . . P A 2
H62D H 1.1108 0.5202 1.4895 0.045 Uiso 0.432(15) 1 calc R U P A 2
H62E H 1.1922 0.5799 1.5543 0.045 Uiso 0.432(15) 1 calc R U P A 2
H62F H 1.0595 0.5545 1.5712 0.045 Uiso 0.432(15) 1 calc R U P A 2
C64B C 1.0083(19) 0.7801(13) 1.5269(15) 0.025(5) Uiso 0.432(15) 1 d . . P A 2
H64D H 0.9772 0.8206 1.4890 0.038 Uiso 0.432(15) 1 calc R U P A 2
H64E H 0.9601 0.7735 1.5740 0.038 Uiso 0.432(15) 1 calc R U P A 2
H64F H 1.1027 0.7840 1.5626 0.038 Uiso 0.432(15) 1 calc R U P A 2

loop_
_atom_site_aniso_label
_atom_site_aniso_U_11
_atom_site_aniso_U_22
_atom_site_aniso_U_33
_atom_site_aniso_U_23
_atom_site_aniso_U_13
_atom_site_aniso_U_12
P1 0.0317(10) 0.0575(14) 0.0399(12) -0.0062(11) 0.0106(9) 0.0084(10)
F1 0.063(4) 0.081(5) 0.051(4) 0.012(3) 0.013(3) 0.003(3)
F2 0.072(4) 0.076(5) 0.085(5) 0.011(4) 0.047(4) 0.013(4)
F3 0.041(3) 0.070(4) 0.085(5) -0.014(4) 0.011(3) 0.018(3)
F4 0.039(3) 0.063(4) 0.065(4) -0.010(3) 0.021(3) 0.007(3)
F5 0.048(3) 0.068(4) 0.045(3) -0.008(3) 0.003(3) 0.013(3)
F6 0.049(3) 0.083(5) 0.070(4) -0.026(4) 0.004(3) 0.000(3)
Ir1 0.02376(16) 0.04013(18) 0.01748(15) 0.00019(18) 0.00447(9) 0.00481(19)
N1 0.028(3) 0.045(5) 0.025(3) 0.009(2) 0.012(2) 0.013(2)
N2 0.028(3) 0.051(4) 0.017(3) -0.006(2) 0.002(2) 0.017(3)
N3 0.022(3) 0.050(4) 0.021(3) -0.002(3) 0.005(2) 0.001(3)
N4 0.020(3) 0.050(4) 0.021(3) -0.004(3) 0.003(2) 0.007(3)
C1 0.032(4) 0.049(5) 0.034(4) 0.013(4) 0.010(3) 0.017(4)
C2 0.035(4) 0.043(5) 0.047(5) 0.013(4) 0.018(4) 0.014(4)
C3 0.042(5) 0.044(5) 0.047(5) 0.018(4) 0.027(4) 0.027(4)
C4 0.044(5) 0.051(5) 0.037(4) 0.013(4) 0.019(4) 0.026(4)
C5 0.033(3) 0.040(6) 0.025(3) 0.007(3) 0.011(3) 0.019(3)
C6 0.034(3) 0.045(7) 0.023(3) 0.002(3) 0.008(3) 0.023(4)
C7 0.044(4) 0.051(5) 0.024(4) 0.002(3) 0.011(3) 0.027(4)
C8 0.046(5) 0.051(5) 0.021(4) -0.004(3) -0.001(3) 0.033(4)
C9 0.035(4) 0.056(6) 0.028(4) -0.005(4) 0.001(3) 0.024(4)
C10 0.026(4) 0.050(5) 0.027(4) -0.007(3) 0.003(3) 0.014(3)
C11 0.052(5) 0.046(5) 0.055(6) 0.016(4) 0.040(5) 0.021(4)
C12 0.057(6) 0.062(7) 0.076(8) 0.000(6) 0.046(6) 0.000(5)
C13 0.127(12) 0.060(7) 0.081(9) 0.034(7) 0.080(9) 0.044(8)
C14 0.064(6) 0.067(10) 0.068(6) 0.008(5) 0.049(5) 0.019(5)
C15 0.056(6) 0.050(5) 0.024(4) -0.006(4) -0.003(4) 0.028(5)
C16 0.077(6) 0.059(7) 0.026(3) -0.011(6) -0.006(4) 0.019(7)
C17 0.106(10) 0.069(8) 0.032(5) -0.010(5) 0.012(6) 0.048(7)
C18 0.070(7) 0.053(6) 0.029(4) -0.012(4) -0.008(4) 0.019(5)
C19 0.033(4) 0.051(6) 0.026(4) -0.003(4) 0.003(4) 0.001(4)
C20 0.033(4) 0.037(4) 0.032(4) 0.004(3) 0.003(3) 0.000(3)
C21 0.030(4) 0.040(5) 0.036(4) 0.007(4) 0.003(3) -0.007(3)
C22 0.026(4) 0.043(5) 0.030(4) 0.009(3) 0.001(3) -0.006(3)
C23 0.024(3) 0.041(4) 0.029(4) 0.003(3) 0.010(3) -0.005(3)
C24 0.026(4) 0.038(5) 0.024(4) 0.005(3) 0.005(3) -0.001(3)
C25 0.038(5) 0.045(6) 0.026(5) 0.003(4) -0.003(4) -0.004(4)
C26 0.042(5) 0.046(5) 0.029(4) 0.007(4) -0.006(4) -0.007(4)
C27 0.045(5) 0.045(6) 0.032(4) 0.007(4) 0.004(4) -0.012(4)
C28 0.040(5) 0.037(5) 0.028(4) 0.002(4) 0.003(4) -0.005(4)
C29 0.030(3) 0.062(8) 0.019(3) 0.004(3) 0.004(3) 0.001(4)
C30 0.054(6) 0.035(5) 0.058(6) 0.005(4) -0.007(5) -0.019(4)
C31 0.097(11) 0.063(8) 0.092(11) 0.035(8) -0.003(9) -0.037(8)
C32 0.106(12) 0.049(8) 0.136(16) 0.023(9) 0.044(12) 0.017(8)
C33 0.127(14) 0.045(7) 0.095(11) 0.008(7) -0.068(11) 0.005(8)
C34 0.085(8) 0.052(6) 0.032(5) 0.008(4) -0.015(5) -0.028(6)
C35 0.171(17) 0.052(7) 0.031(6) 0.000(5) 0.003(8) -0.020(9)
C36 0.132(15) 0.117(14) 0.073(10) -0.014(9) 0.010(10) -0.089(13)
C37 0.137(15) 0.045(7) 0.069(9) -0.010(6) -0.022(9) -0.009(8)
C38 0.035(5) 0.039(5) 0.030(5) 0.005(4) 0.014(4) 0.010(4)
C39 0.032(4) 0.047(5) 0.040(5) 0.000(4) 0.014(4) 0.004(4)
C40 0.022(3) 0.038(5) 0.061(6) -0.014(4) 0.007(4) 0.000(3)
C41 0.023(4) 0.051(5) 0.060(6) -0.024(5) 0.020(4) -0.009(3)
C42 0.022(3) 0.045(5) 0.034(4) -0.017(3) 0.010(3) -0.007(3)
C43 0.027(4) 0.049(6) 0.036(5) -0.015(4) 0.008(4) -0.009(4)
C44 0.032(5) 0.053(6) 0.058(7) -0.028(5) 0.022(5) -0.013(4)
C45 0.035(4) 0.064(8) 0.061(5) -0.031(6) 0.027(4) -0.027(5)
C46 0.058(7) 0.050(6) 0.034(5) -0.018(5) 0.022(5) -0.016(5)
C47 0.044(5) 0.048(6) 0.024(4) -0.004(4) 0.014(4) -0.001(4)
C48 0.027(3) 0.045(7) 0.020(3) -0.009(3) 0.006(2) -0.005(4)
C49 0.037(5) 0.039(5) 0.103(9) -0.026(6) 0.034(5) -0.012(4)
C50 0.129(16) 0.098(14) 0.56(6) -0.19(3) 0.23(3) -0.086(13)
C51 0.23(3) 0.056(10) 0.15(2) -0.018(11) -0.05(2) 0.073(15)
C52 0.145(17) 0.075(10) 0.126(16) -0.028(10) 0.069(14) 0.022(11)
C53 0.106(10) 0.048(6) 0.065(7) -0.014(5) 0.062(8) -0.020(6)
C54 0.111(12) 0.082(10) 0.073(9) 0.009(8) 0.008(9) -0.057(9)
C55 0.127(13) 0.083(10) 0.064(8) 0.011(7) 0.066(9) 0.003(9)
C56 0.20(2) 0.042(7) 0.172(18) 0.011(9) 0.158(18) 0.005(9)

loop_
_atom_type_symbol
_atom_type_description
_atom_type_scat_dispersion_real
_atom_type_scat_dispersion_imag
_atom_type_scat_source
C C 0.0181 0.0091 'International Tables Vol C Tables 4.2.6.8 and 6.1.1.4'
H H 0.0000 0.0000 'International Tables Vol C Tables 4.2.6.8 and 6.1.1.4'
N N 0.0311 0.0180 'International Tables Vol C Tables 4.2.6.8 and 6.1.1.4'
F F 0.0727 0.0534 'International Tables Vol C Tables 4.2.6.8 and 6.1.1.4'
P P 0.2955 0.4335 'International Tables Vol C Tables 4.2.6.8 and 6.1.1.4'
Ir Ir -4.7710 6.5667 'International Tables Vol C Tables 4.2.6.8 and 6.1.1.4'
O O 0.0492 0.0322 'International Tables Vol C Tables 4.2.6.8 and 6.1.1.4'

loop_
_geom_angle_atom_site_label_1
_geom_angle_atom_site_label_2
_geom_angle_atom_site_label_3
_geom_angle
F6 P1 F2 91.4(5)
F6 P1 F1 89.9(4)
F2 P1 F1 178.4(4)
F6 P1 F3 90.5(4)
F2 P1 F3 90.9(4)
F1 P1 F3 90.0(4)
F6 P1 F5 177.9(5)
F2 P1 F5 90.5(4)
F1 P1 F5 88.1(4)
F3 P1 F5 90.3(4)
F6 P1 F4 89.7(4)
F2 P1 F4 88.4(4)
F1 P1 F4 90.7(4)
F3 P1 F4 179.3(5)
F5 P1 F4 89.5(3)
C48 Ir1 N3 94.0(3)
C48 Ir1 N4 80.2(3)
N3 Ir1 N4 170.3(3)
C48 Ir1 C29 91.2(3)
N3 Ir1 C29 80.4(3)
N4 Ir1 C29 91.8(3)
C48 Ir1 N2 97.6(3)
N3 Ir1 N2 95.4(3)
N4 Ir1 N2 93.2(2)
C29 Ir1 N2 170.6(3)
C48 Ir1 N1 172.1(3)
N3 Ir1 N1 91.6(2)
N4 Ir1 N1 95.0(3)
C29 Ir1 N1 95.3(3)
N2 Ir1 N1 76.3(3)
C1 N1 C5 119.2(7)
C1 N1 Ir1 124.6(5)
C5 N1 Ir1 116.0(5)
C6 N2 C10 118.8(7)
C6 N2 Ir1 116.2(5)
C10 N2 Ir1 124.9(6)
C23 N3 C19 118.4(8)
C23 N3 Ir1 115.6(6)
C19 N3 Ir1 125.9(6)
C38 N4 C42 119.1(8)
C38 N4 Ir1 125.2(6)
C42 N4 Ir1 115.2(6)
N1 C1 C2 121.6(8)
N1 C1 H1 119.2
C2 C1 H1 119.2
C3 C2 C1 121.0(9)
C3 C2 H2 119.5
C1 C2 H2 119.5
C2 C3 C4 116.5(8)
C2 C3 C11 122.3(9)
C4 C3 C11 121.2(9)
C5 C4 C3 121.6(8)
C5 C4 H4 119.2
C3 C4 H4 119.2
N1 C5 C4 120.0(8)
N1 C5 C6 115.4(7)
C4 C5 C6 124.6(7)
N2 C6 C7 120.6(8)
N2 C6 C5 115.7(6)
C7 C6 C5 123.7(7)
C6 C7 C8 121.6(8)
C6 C7 H7 119.2
C8 C7 H7 119.2
C9 C8 C7 116.5(8)
C9 C8 C15 122.8(10)
C7 C8 C15 120.7(9)
C8 C9 C10 119.3(9)
C8 C9 H9 120.3
C10 C9 H9 120.3
N2 C10 C9 123.2(9)
N2 C10 H10 118.4
C9 C10 H10 118.4
C14 C11 C3 110.1(9)
C14 C11 C12 108.7(8)
C3 C11 C12 112.4(9)
C14 C11 C13 108.9(10)
C3 C11 C13 108.4(7)
C12 C11 C13 108.3(11)
C11 C12 H12A 109.5
C11 C12 H12B 109.5
H12A C12 H12B 109.5
C11 C12 H12C 109.5
H12A C12 H12C 109.5
H12B C12 H12C 109.5
C11 C13 H13A 109.5
C11 C13 H13B 109.5
H13A C13 H13B 109.5
C11 C13 H13C 109.5
H13A C13 H13C 109.5
H13B C13 H13C 109.5
C11 C14 H14A 109.5
C11 C14 H14B 109.5
H14A C14 H14B 109.5
C11 C14 H14C 109.5
H14A C14 H14C 109.5
H14B C14 H14C 109.5
C18 C15 C16 109.3(8)
C18 C15 C8 112.2(9)
C16 C15 C8 108.9(9)
C18 C15 C17 109.4(10)
C16 C15 C17 109.7(10)
C8 C15 C17 107.3(7)
C15 C16 H16A 109.5
C15 C16 H16B 109.5
H16A C16 H16B 109.5
C15 C16 H16C 109.5
H16A C16 H16C 109.5
H16B C16 H16C 109.5
C15 C17 H17A 109.5
C15 C17 H17B 109.5
H17A C17 H17B 109.5
C15 C17 H17C 109.5
H17A C17 H17C 109.5
H17B C17 H17C 109.5
C15 C18 H18A 109.5
C15 C18 H18B 109.5
H18A C18 H18B 109.5
C15 C18 H18C 109.5
H18A C18 H18C 109.5
H18B C18 H18C 109.5
N3 C19 C20 122.6(9)
N3 C19 H19 118.7
C20 C19 H19 118.7
C19 C20 C21 121.0(9)
C19 C20 H20 119.5
C21 C20 H20 119.5
C22 C21 C20 115.2(8)
C22 C21 C30 124.3(8)
C20 C21 C30 120.5(8)
C23 C22 C21 122.4(8)
C23 C22 H22 118.8
C21 C22 H22 118.8
N3 C23 C22 120.5(8)
N3 C23 C24 114.0(8)
C22 C23 C24 125.6(8)
C25 C24 C29 119.0(9)
C25 C24 C23 124.2(9)
C29 C24 C23 116.8(7)
C26 C25 C24 119.9(9)
C26 C25 H25 120.0
C24 C25 H25 120.0
C25 C26 C27 121.8(8)
C25 C26 H26 119.1
C27 C26 H26 119.1
C26 C27 C28 117.8(9)
C26 C27 C34 121.1(9)
C28 C27 C34 121.0(9)
C29 C28 C27 121.4(9)
C29 C28 H28 119.3
C27 C28 H28 119.3
C28 C29 C24 120.1(8)
C28 C29 Ir1 126.6(7)
C24 C29 Ir1 113.2(7)
C33 C30 C21 111.4(9)
C33 C30 C31 112.3(13)
C21 C30 C31 109.5(10)
C33 C30 C32 106.6(14)
C21 C30 C32 108.1(10)
C31 C30 C32 108.9(13)
C30 C31 H31A 109.5
C30 C31 H31B 109.5
H31A C31 H31B 109.5
C30 C31 H31C 109.5
H31A C31 H31C 109.5
H31B C31 H31C 109.5
C30 C32 H32A 109.5
C30 C32 H32B 109.5
H32A C32 H32B 109.5
C30 C32 H32C 109.5
H32A C32 H32C 109.5
H32B C32 H32C 109.5
C30 C33 H33A 109.5
C30 C33 H33B 109.5
H33A C33 H33B 109.5
C30 C33 H33C 109.5
H33A C33 H33C 109.5
H33B C33 H33C 109.5
C35 C34 C27 111.6(9)
C35 C34 C36 106.3(12)
C27 C34 C36 106.4(13)
C35 C34 C37 112.9(14)
C27 C34 C37 113.2(9)
C36 C34 C37 105.8(14)
C34 C35 H35A 109.5
C34 C35 H35B 109.5
H35A C35 H35B 109.5
C34 C35 H35C 109.5
H35A C35 H35C 109.5
H35B C35 H35C 109.5
C34 C36 H36A 109.5
C34 C36 H36B 109.5
H36A C36 H36B 109.5
C34 C36 H36C 109.5
H36A C36 H36C 109.5
H36B C36 H36C 109.5
C34 C37 H37A 109.5
C34 C37 H37B 109.5
H37A C37 H37B 109.5
C34 C37 H37C 109.5
H37A C37 H37C 109.5
H37B C37 H37C 109.5
N4 C38 C39 122.7(9)
N4 C38 H38 118.6
C39 C38 H38 118.6
C38 C39 C40 119.9(9)
C38 C39 H39 120.1
C40 C39 H39 120.1
C41 C40 C39 116.4(8)
C41 C40 C49 122.5(8)
C39 C40 C49 121.1(9)
C40 C41 C42 122.0(8)
C40 C41 H41 119.0
C42 C41 H41 119.0
N4 C42 C41 119.8(8)
N4 C42 C43 114.7(8)
C41 C42 C43 125.5(8)
C44 C43 C48 118.7(10)
C44 C43 C42 125.3(11)
C48 C43 C42 116.0(8)
C45 C44 C43 121.5(11)
C45 C44 H44 119.2
C43 C44 H44 119.2
C46 C45 C44 120.7(8)
C46 C45 H45 119.6
C44 C45 H45 119.6
C45 C46 C47 117.7(10)
C45 C46 C53 120.3(10)
C47 C46 C53 122.0(11)
C48 C47 C46 122.8(10)
C48 C47 H47 118.6
C46 C47 H47 118.6
C47 C48 C43 118.3(7)
C47 C48 Ir1 128.4(8)
C43 C48 Ir1 113.3(7)
C51 C49 C50 119(2)
C51 C49 C52 103.4(17)
C50 C49 C52 104.8(17)
C51 C49 C40 107.7(11)
C50 C49 C40 110.0(10)
C52 C49 C40 111.2(12)
C49 C50 H50A 109.5
C49 C50 H50B 109.5
H50A C50 H50B 109.5
C49 C50 H50C 109.5
H50A C50 H50C 109.5
H50B C50 H50C 109.5
C49 C51 H51A 109.5
C49 C51 H51B 109.5
H51A C51 H51B 109.5
C49 C51 H51C 109.5
H51A C51 H51C 109.5
H51B C51 H51C 109.5
C49 C52 H52A 109.5
C49 C52 H52B 109.5
H52A C52 H52B 109.5
C49 C52 H52C 109.5
H52A C52 H52C 109.5
H52B C52 H52C 109.5
C56 C53 C55 115.2(13)
C56 C53 C46 116.6(10)
C55 C53 C46 112.6(11)
C56 C53 C54 101.6(14)
C55 C53 C54 103.0(13)
C46 C53 C54 105.7(11)
C53 C54 H54A 109.5
C53 C54 H54B 109.5
H54A C54 H54B 109.5
C53 C54 H54C 109.5
H54A C54 H54C 109.5
H54B C54 H54C 109.5
C53 C55 H55A 109.5
C53 C55 H55B 109.5
H55A C55 H55B 109.5
C53 C55 H55C 109.5
H55A C55 H55C 109.5
H55B C55 H55C 109.5
C53 C56 H56A 109.5
C53 C56 H56B 109.5
H56A C56 H56B 109.5
C53 C56 H56C 109.5
H56A C56 H56C 109.5
H56B C56 H56C 109.5
C61A O1A C63A 131(2)
C61A C62A H62A 109.5
C61A C62A H62B 109.5
H62A C62A H62B 109.5
C61A C62A H62C 109.5
H62A C62A H62C 109.5
H62B C62A H62C 109.5
O1A C61A C62A 162(2)
O1A C61A H61A 95.7
C62A C61A H61A 95.7
O1A C61A H61B 95.7
C62A C61A H61B 95.7
H61A C61A H61B 103.3
C64A C63A O1A 143(4)
C64A C63A H63A 101.2
O1A C63A H63A 101.2
C64A C63A H63B 101.2
O1A C63A H63B 101.2
H63A C63A H63B 104.5
C63A C64A H64A 109.5
C63A C64A H64B 109.5
H64A C64A H64B 109.5
C63A C64A H64C 109.5
H64A C64A H64C 109.5
H64B C64A H64C 109.5
C63B O1B C61B 68.9(14)
C62B C61B O1B 88.5(13)
C62B C61B H61C 113.9
O1B C61B H61C 113.9
C62B C61B H61D 113.9
O1B C61B H61D 113.9
H61C C61B H61D 111.1
O1B C63B C64B 77.2(14)
O1B C63B H63C 115.7
C64B C63B H63C 115.7
O1B C63B H63D 115.7
C64B C63B H63D 115.7
H63C C63B H63D 112.7
C61B C62B H62D 109.5
C61B C62B H62E 109.5
H62D C62B H62E 109.5
C61B C62B H62F 109.5
H62D C62B H62F 109.5
H62E C62B H62F 109.5
C63B C64B H64D 109.5
C63B C64B H64E 109.5
H64D C64B H64E 109.5
C63B C64B H64F 109.5
H64D C64B H64F 109.5
H64E C64B H64F 109.5

loop_
_geom_bond_atom_site_label_1
_geom_bond_atom_site_label_2
_geom_bond_distance
P1 F6 1.584(7)
P1 F2 1.588(8)
P1 F1 1.588(8)
P1 F3 1.588(6)
P1 F5 1.606(7)
P1 F4 1.607(6)
Ir1 C48 2.034(7)
Ir1 N3 2.059(8)
Ir1 N4 2.061(7)
Ir1 C29 2.036(8)
Ir1 N2 2.141(6)
Ir1 N1 2.143(6)
N1 C1 1.351(12)
N1 C5 1.353(10)
N2 C6 1.351(10)
N2 C10 1.334(11)
N3 C23 1.366(11)
N3 C19 1.342(13)
N4 C38 1.348(13)
N4 C42 1.367(10)
C1 C2 1.377(12)
C1 H1 0.9500
C2 C3 1.378(14)
C2 H2 0.9500
C3 C4 1.389(15)
C3 C11 1.523(11)
C4 C5 1.392(12)
C4 H4 0.9500
C5 C6 1.478(11)
C6 C7 1.383(11)
C7 C8 1.396(15)
C7 H7 0.9500
C8 C9 1.395(14)
C8 C15 1.537(11)
C9 C10 1.390(12)
C9 H9 0.9500
C10 H10 0.9500
C11 C14 1.525(15)
C11 C12 1.519(17)
C11 C13 1.551(14)
C12 H12A 0.9800
C12 H12B 0.9800
C12 H12C 0.9800
C13 H13A 0.9800
C13 H13B 0.9800
C13 H13C 0.9800
C14 H14A 0.9800
C14 H14B 0.9800
C14 H14C 0.9800
C15 C18 1.520(17)
C15 C16 1.513(19)
C15 C17 1.544(13)
C16 H16A 0.9800
C16 H16B 0.9800
C16 H16C 0.9800
C17 H17A 0.9800
C17 H17B 0.9800
C17 H17C 0.9800
C18 H18A 0.9800
C18 H18B 0.9800
C18 H18C 0.9800
C19 C20 1.363(15)
C19 H19 0.9500
C20 C21 1.407(12)
C20 H20 0.9500
C21 C22 1.390(13)
C21 C30 1.527(14)
C22 C23 1.374(12)
C22 H22 0.9500
C23 C24 1.455(13)
C24 C25 1.392(13)
C24 C29 1.407(12)
C25 C26 1.398(14)
C25 H25 0.9500
C26 C27 1.392(15)
C26 H26 0.9500
C27 C28 1.395(12)
C27 C34 1.529(15)
C28 C29 1.395(13)
C28 H28 0.9500
C30 C33 1.492(16)
C30 C31 1.490(16)
C30 C32 1.55(2)
C31 H31A 0.9800
C31 H31B 0.9800
C31 H31C 0.9800
C32 H32A 0.9800
C32 H32B 0.9800
C32 H32C 0.9800
C33 H33A 0.9800
C33 H33B 0.9800
C33 H33C 0.9800
C34 C35 1.505(15)
C34 C36 1.53(2)
C34 C37 1.48(2)
C35 H35A 0.9800
C35 H35B 0.9800
C35 H35C 0.9800
C36 H36A 0.9800
C36 H36B 0.9800
C36 H36C 0.9800
C37 H37A 0.9800
C37 H37B 0.9800
C37 H37C 0.9800
C38 C39 1.360(14)
C38 H38 0.9500
C39 C40 1.410(12)
C39 H39 0.9500
C40 C41 1.389(14)
C40 C49 1.537(13)
C41 C42 1.377(14)
C41 H41 0.9500
C42 C43 1.439(15)
C43 C44 1.389(15)
C43 C48 1.425(16)
C44 C45 1.370(18)
C44 H44 0.9500
C45 C46 1.379(18)
C45 H45 0.9500
C46 C47 1.411(16)
C46 C53 1.518(16)
C47 C48 1.361(15)
C47 H47 0.9500
C49 C51 1.45(2)
C49 C50 1.461(16)
C49 C52 1.52(2)
C50 H50A 0.9800
C50 H50B 0.9800
C50 H50C 0.9800
C51 H51A 0.9800
C51 H51B 0.9800
C51 H51C 0.9800
C52 H52A 0.9800
C52 H52B 0.9800
C52 H52C 0.9800
C53 C56 1.468(17)
C53 C55 1.469(15)
C53 C54 1.63(2)
C54 H54A 0.9800
C54 H54B 0.9800
C54 H54C 0.9800
C55 H55A 0.9800
C55 H55B 0.9800
C55 H55C 0.9800
C56 H56A 0.9800
C56 H56B 0.9800
C56 H56C 0.9800
O1A C61A 0.657(19)
O1A C63A 1.75(3)
C62A C61A 1.34(3)
C62A H62A 0.9800
C62A H62B 0.9800
C62A H62C 0.9800
C61A H61A 0.9900
C61A H61B 0.9900
C63A C64A 0.71(3)
C63A H63A 0.9900
C63A H63B 0.9900
C64A H64A 0.9800
C64A H64B 0.9800
C64A H64C 0.9800
O1B C63B 1.46(3)
O1B C61B 1.74(2)
C61B C62B 1.65(3)
C61B H61C 0.9900
C61B H61D 0.9900
C63B C64B 1.97(4)
C63B H63C 0.9900
C63B H63D 0.9900
C62B H62D 0.9800
C62B H62E 0.9800
C62B H62F 0.9800
C64B H64D 0.9800
C64B H64E 0.9800
C64B H64F 0.9800

loop_
_geom_torsion_atom_site_label_1
_geom_torsion_atom_site_label_2
_geom_torsion_atom_site_label_3
_geom_torsion_atom_site_label_4
_geom_torsion
C5 N1 C1 C2 -0.9(12)
Ir1 N1 C1 C2 174.6(7)
N1 C1 C2 C3 -1.6(14)
C1 C2 C3 C4 2.1(13)
C1 C2 C3 C11 -177.7(8)
C2 C3 C4 C5 -0.2(13)
C11 C3 C4 C5 179.5(8)
C1 N1 C5 C4 2.8(11)
Ir1 N1 C5 C4 -173.2(6)
C1 N1 C5 C6 -176.8(7)
Ir1 N1 C5 C6 7.3(9)
C3 C4 C5 N1 -2.2(13)
C3 C4 C5 C6 177.3(8)
C10 N2 C6 C7 -2.0(12)
Ir1 N2 C6 C7 -178.6(6)
C10 N2 C6 C5 175.0(7)
Ir1 N2 C6 C5 -1.6(9)
N1 C5 C6 N2 -3.8(11)
C4 C5 C6 N2 176.7(8)
N1 C5 C6 C7 173.1(8)
C4 C5 C6 C7 -6.4(13)
N2 C6 C7 C8 1.3(13)
C5 C6 C7 C8 -175.5(8)
C6 C7 C8 C9 0.2(12)
C6 C7 C8 C15 178.1(8)
C7 C8 C9 C10 -0.9(12)
C15 C8 C9 C10 -178.7(8)
C6 N2 C10 C9 1.4(13)
Ir1 N2 C10 C9 177.6(6)
C8 C9 C10 N2 0.1(14)
C2 C3 C11 C14 -127.0(10)
C4 C3 C11 C14 53.3(11)
C2 C3 C11 C12 -5.6(13)
C4 C3 C11 C12 174.7(9)
C2 C3 C11 C13 114.0(12)
C4 C3 C11 C13 -65.7(13)
C9 C8 C15 C18 -5.0(12)
C7 C8 C15 C18 177.3(8)
C9 C8 C15 C16 -126.2(10)
C7 C8 C15 C16 56.1(11)
C9 C8 C15 C17 115.2(11)
C7 C8 C15 C17 -62.6(13)
C23 N3 C19 C20 -0.5(14)
Ir1 N3 C19 C20 175.5(7)
N3 C19 C20 C21 0.8(16)
C19 C20 C21 C22 -1.0(13)
C19 C20 C21 C30 -179.7(10)
C20 C21 C22 C23 1.0(12)
C30 C21 C22 C23 179.6(9)
C19 N3 C23 C22 0.4(12)
Ir1 N3 C23 C22 -175.9(6)
C19 N3 C23 C24 178.9(8)
Ir1 N3 C23 C24 2.6(8)
C21 C22 C23 N3 -0.8(12)
C21 C22 C23 C24 -179.1(8)
N3 C23 C24 C25 174.7(8)
C22 C23 C24 C25 -7.0(13)
N3 C23 C24 C29 -3.2(10)
C22 C23 C24 C29 175.2(8)
C29 C24 C25 C26 0.4(14)
C23 C24 C25 C26 -177.4(9)
C24 C25 C26 C27 0.4(16)
C25 C26 C27 C28 -1.7(15)
C25 C26 C27 C34 178.1(11)
C26 C27 C28 C29 2.2(15)
C34 C27 C28 C29 -177.6(10)
C27 C28 C29 C24 -1.4(14)
C27 C28 C29 Ir1 173.8(7)
C25 C24 C29 C28 0.1(12)
C23 C24 C29 C28 178.0(8)
C25 C24 C29 Ir1 -175.7(7)
C23 C24 C29 Ir1 2.2(9)
C22 C21 C30 C33 0.0(18)
C20 C21 C30 C33 178.5(13)
C22 C21 C30 C31 -124.8(12)
C20 C21 C30 C31 53.7(15)
C22 C21 C30 C32 116.8(12)
C20 C21 C30 C32 -64.7(13)
C26 C27 C34 C35 36.8(18)
C28 C27 C34 C35 -143.4(13)
C26 C27 C34 C36 -78.7(14)
C28 C27 C34 C36 101.1(13)
C26 C27 C34 C37 165.5(13)
C28 C27 C34 C37 -14.7(18)
C42 N4 C38 C39 -0.7(14)
Ir1 N4 C38 C39 170.1(7)
N4 C38 C39 C40 0.0(15)
C38 C39 C40 C41 1.4(14)
C38 C39 C40 C49 -178.1(10)
C39 C40 C41 C42 -2.1(14)
C49 C40 C41 C42 177.4(10)
C38 N4 C42 C41 0.0(12)
Ir1 N4 C42 C41 -171.7(7)
C38 N4 C42 C43 -179.7(8)
Ir1 N4 C42 C43 8.6(9)
C40 C41 C42 N4 1.4(14)
C40 C41 C42 C43 -178.9(9)
N4 C42 C43 C44 175.0(10)
C41 C42 C43 C44 -4.7(17)
N4 C42 C43 C48 -5.0(12)
C41 C42 C43 C48 175.3(9)
C48 C43 C44 C45 4.3(17)
C42 C43 C44 C45 -175.7(10)
C43 C44 C45 C46 0.4(16)
C44 C45 C46 C47 -5.2(15)
C44 C45 C46 C53 174.4(13)
C45 C46 C47 C48 5.6(16)
C53 C46 C47 C48 -174.0(10)
C46 C47 C48 C43 -1.0(13)
C46 C47 C48 Ir1 175.5(8)
C44 C43 C48 C47 -3.9(13)
C42 C43 C48 C47 176.1(9)
C44 C43 C48 Ir1 179.1(8)
C42 C43 C48 Ir1 -0.9(11)
C41 C40 C49 C51 87.4(19)
C39 C40 C49 C51 -93.1(17)
C41 C40 C49 C50 -140.9(19)
C39 C40 C49 C50 39(2)
C41 C40 C49 C52 -25.3(16)
C39 C40 C49 C52 154.2(12)
C45 C46 C53 C56 -170.4(15)
C47 C46 C53 C56 9(2)
C45 C46 C53 C55 53.2(18)
C47 C46 C53 C55 -127.2(14)
C45 C46 C53 C54 -58.4(14)
C47 C46 C53 C54 121.1(13)
C63A O1A C61A C62A 52(8)
C61A O1A C63A C64A 4(7)
C63B O1B C61B C62B 172.1(14)
C61B O1B C63B C64B -174.1(12)
